data_2200182
loop_
_publ_author_name
'Quesada, Antonio'
'Cannon, Debbie'
'Quiroga, Jairo'
'Insuasty, Braulio'
'Abonia, Rodrigo'
'Mej\'ia, Diana'
'Cobo, Justo'
'Nogueras, Manuel'
'S\'anchez, Adolfo'
'Low, John Nicolson'

_publ_section_title
;
 5,5-Dimethyl-3-[(5-phenyl-1<i>H</i>-pyrazol-3-yl)amino]cyclohex-2-en-1-one
;
_journal_issue 2
_journal_name_full 'Acta Crystallographica Section E'
_journal_page_first o185
_journal_page_last o186
_journal_paper_doi 10.1107/S1600536801001702
_journal_volume 57
_journal_year 2001
_chemical_formula_moiety 'C17 H19 N3 O'
_chemical_formula_sum 'C17 H19 N3 O'
_chemical_formula_weight 281.35
_chemical_melting_point 502
_chemical_name_common
;
?
;
_chemical_name_systematic
;
5,5-Dimethyl-3-[(5-phenyl-1H-pyrazol-3-yl)amino]cyclohex-2-en-1-one
;
_space_group_IT_number 33
_symmetry_cell_setting orthorhombic
_symmetry_space_group_name_Hall 'P 2c -2n'
_symmetry_space_group_name_H-M 'P n a 21'
_cell_angle_alpha 90.00
_cell_angle_beta 90.00
_cell_angle_gamma 90.00
_cell_formula_units_Z 8
_cell_length_a 19.0427(2)
_cell_length_b 9.6024(4)
_cell_length_c 16.6135(7)
_cell_measurement_reflns_used 2770
_cell_measurement_temperature 150.0(10)
_cell_measurement_theta_max 25.00
_cell_measurement_theta_min 2.14
_cell_volume 3037.87(18)
_computing_cell_refinement 'DENZO-SMN (Otwinowski & Minor, 1997)'
_computing_data_collection 'KappaCCD Server Software (Nonius, 1997)'
_computing_data_reduction DENZO-SMN
_computing_molecular_graphics 'ORTEPII (Johnson, 1976) and PLATON (Spek, 2000)'
_computing_publication_material 'SHELXL97  and WordPerfect macro PRPKAPPA (Ferguson, 1999)'
_computing_structure_refinement 'SHELXL97 (Sheldrick, 1997)'
_computing_structure_solution 'SHELXS97 (Sheldrick, 1997)'
_diffrn_ambient_temperature 150.0(10)
_diffrn_measured_fraction_theta_full .999
_diffrn_measured_fraction_theta_max .996
_diffrn_measurement_device_type KappaCCD
_diffrn_measurement_method '\f and \w scans with \k offsets'
_diffrn_radiation_monochromator graphite
_diffrn_radiation_source 'fine-focus sealed X-ray tube'
_diffrn_radiation_type MoK\a
_diffrn_radiation_wavelength .71073
_diffrn_reflns_av_R_equivalents .112
_diffrn_reflns_av_sigmaI/netI .0657
_diffrn_reflns_limit_h_max 24
_diffrn_reflns_limit_h_min -24
_diffrn_reflns_limit_k_max 12
_diffrn_reflns_limit_k_min -11
_diffrn_reflns_limit_l_max 21
_diffrn_reflns_limit_l_min -20
_diffrn_reflns_number 19777
_diffrn_reflns_theta_full 25.00
_diffrn_reflns_theta_max 27.48
_diffrn_reflns_theta_min 2.14
_exptl_absorpt_coefficient_mu .079
_exptl_absorpt_correction_T_max .994
_exptl_absorpt_correction_T_min .971
_exptl_absorpt_correction_type multi-scan
_exptl_absorpt_process_details '(DENZO-SMN; Otwinowski & Minor, 1997)'
_exptl_crystal_colour colourless
_exptl_crystal_density_diffrn 1.230
_exptl_crystal_density_method 'not measured'
_exptl_crystal_description plate
_exptl_crystal_F_000 1200
_exptl_crystal_size_max .38
_exptl_crystal_size_mid .18
_exptl_crystal_size_min .08
_refine_diff_density_max .277
_refine_diff_density_min -.254
_refine_ls_extinction_method none
_refine_ls_goodness_of_fit_ref .993
_refine_ls_hydrogen_treatment constr
_refine_ls_matrix_type full
_refine_ls_number_parameters 383
_refine_ls_number_reflns 3597
_refine_ls_number_restraints 1
_refine_ls_restrained_S_all .993
_refine_ls_R_factor_all .0736
_refine_ls_R_factor_gt .0516
_refine_ls_shift/su_max .010
_refine_ls_shift/su_mean .001
_refine_ls_structure_factor_coef Fsqd
_refine_ls_weighting_details 'w = 1/[\s^2^(Fo^2^)+(0.0707P)^2^] where P = (Fo^2^+2Fc^2^)/3'
_refine_ls_weighting_scheme calc
_refine_ls_wR_factor_ref .1228
_reflns_number_gt 2776
_reflns_number_total 3597
_reflns_threshold_expression I>2\s(I)
_cod_data_source_file na6045.cif
_cod_data_source_block 1
_cod_database_code 2200182
_cod_database_fobs_code 2200182

loop_
_symmetry_equiv_pos_as_xyz
'x, y, z'
'-x, -y, z+1/2'
'-x+1/2, y+1/2, 1/2+z'
'x+1/2, -y+1/2, z'

loop_
_atom_site_label
_atom_site_fract_x
_atom_site_fract_y
_atom_site_fract_z
_atom_site_U_iso_or_equiv
_atom_site_adp_type
_atom_site_calc_flag
_atom_site_refinement_flags
_atom_site_occupancy
_atom_site_disorder_assembly
_atom_site_disorder_group
_atom_site_type_symbol
O11 .43205(11) .9588(2) .35740(13) .0273(5) Uani d . 1 . . O
C11 .39797(16) .8887(3) .40828(17) .0232(6) Uani d . 1 . . C
C12 .40734(16) .7438(3) .41596(18) .0226(6) Uani d . 1 . . C
C13 .37079(16) .6666(3) .47159(18) .0218(6) Uani d . 1 . . C
N131 .37156(13) .5258(2) .47312(15) .0241(5) Uani d . 1 . . N
C131 .39220(15) .4387(3) .40949(17) .0209(6) Uani d . 1 . . C
N132 .40434(13) .3058(2) .42599(15) .0220(5) Uani d . 1 . . N
N133 .41568(13) .2471(2) .35219(15) .0226(6) Uani d . 1 . . N
C134 .41072(16) .3413(3) .29241(18) .0220(6) Uani d . 1 . . C
C135 .39547(16) .4671(3) .32706(19) .0267(7) Uani d . 1 . . C
C136 .41849(17) .3049(3) .20609(19) .0251(7) Uani d . 1 . . C
C137 .4437(2) .4051(3) .1532(2) .0359(8) Uani d . 1 . . C
C138 .4502(2) .3747(4) .0724(2) .0390(8) Uani d . 1 . . C
C139 .43195(19) .2459(4) .0441(2) .0351(8) Uani d . 1 . . C
C140 .40623(19) .1452(4) .0958(2) .0359(8) Uani d . 1 . . C
C141 .39987(18) .1756(3) .1777(2) .0304(7) Uani d . 1 . . C
C14 .32420(16) .7331(3) .53332(18) .0244(7) Uani d . 1 . . C
C15 .33307(16) .8909(3) .54219(18) .0255(7) Uani d . 1 . . C
C151 .39773(19) .9228(4) .5944(2) .0366(8) Uani d . 1 . . C
C152 .26719(19) .9511(4) .5812(2) .0391(8) Uani d . 1 . . C
C16 .34300(17) .9583(3) .45944(18) .0265(7) Uani d . 1 . . C
O21 .69341(10) .6159(2) .10657(12) .0266(5) Uani d . 1 . . O
C21 .66100(15) .6801(3) .16107(17) .0219(6) Uani d . 1 . . C
C22 .58770(15) .6998(3) .15888(19) .0229(6) Uani d . 1 . . C
C23 .55399(15) .7785(3) .21568(18) .0209(6) Uani d . 1 . . C
N231 .48568(13) .8134(2) .21422(15) .0232(5) Uani d . 1 . . N
N232 .37032(13) .8184(3) .16981(15) .0244(5) Uani d . 1 . . N
N233 .33641(13) .8079(3) .09820(15) .0254(6) Uani d . 1 . . N
C231 .43769(15) .7993(3) .15071(18) .0218(6) Uani d . 1 . . C
C24 .59347(16) .8389(3) .28614(19) .0247(7) Uani d . 1 . . C
C25 .66017(16) .7600(3) .30760(19) .0260(7) Uani d . 1 . . C
C251 .6420(2) .6184(3) .3448(2) .0377(8) Uani d . 1 . . C
C252 .70371(18) .8460(4) .3665(2) .0364(8) Uani d . 1 . . C
C26 .70245(18) .7395(4) .23038(19) .0305(7) Uani d . 1 . . C
C235 .44743(16) .7757(3) .06796(18) .0236(7) Uani d . 1 . . C
C234 .38061(15) .7818(3) .03598(19) .0230(6) Uani d . 1 . . C
C236 .35724(17) .7682(3) -.04747(18) .0239(7) Uani d . 1 . . C
C237 .40750(18) .7598(4) -.1087(2) .0327(8) Uani d . 1 . . C
C238 .38757(19) .7458(4) -.1882(2) .0351(8) Uani d . 1 . . C
C239 .31734(19) .7380(3) -.2083(2) .0327(8) Uani d . 1 . . C
C240 .26703(17) .7467(3) -.1487(2) .0323(7) Uani d . 1 . . C
C241 .28650(17) .7621(3) -.06840(19) .0277(7) Uani d . 1 . . C
H12 .4399 .6980 .3816 .027 Uiso calc R 1 . . H
H131 .3579 .4852 .5180 .029 Uiso calc R 1 . . H
H133 .4251 .1583 .3446 .027 Uiso calc R 1 . . H
H135 .3886 .5540 .3010 .032 Uiso calc R 1 . . H
H137 .4564 .4947 .1727 .043 Uiso calc R 1 . . H
H138 .4674 .4434 .0362 .047 Uiso calc R 1 . . H
H139 .4370 .2254 -.0115 .042 Uiso calc R 1 . . H
H140 .3930 .0563 .0758 .043 Uiso calc R 1 . . H
H141 .3827 .1068 .2138 .037 Uiso calc R 1 . . H
H14B .3335 .6891 .5861 .029 Uiso calc R 1 . . H
H14D .2747 .7133 .5191 .029 Uiso calc R 1 . . H
H15E .4060 1.0235 .5953 .055 Uiso calc R 1 . . H
H15F .4389 .8756 .5719 .055 Uiso calc R 1 . . H
H15G .3895 .8896 .6494 .055 Uiso calc R 1 . . H
H15H .2715 1.0526 .5847 .059 Uiso calc R 1 . . H
H15I .2617 .9121 .6353 .059 Uiso calc R 1 . . H
H15J .2261 .9272 .5485 .059 Uiso calc R 1 . . H
H16A .2976 .9562 .4303 .032 Uiso calc R 1 . . H
H16B .3562 1.0572 .4671 .032 Uiso calc R 1 . . H
H22 .5611 .6575 .1171 .027 Uiso calc R 1 . . H
H231 .4689 .8499 .2589 .028 Uiso calc R 1 . . H
H233 .2907 .8171 .0927 .031 Uiso calc R 1 . . H
H24C .5621 .8398 .3337 .030 Uiso calc R 1 . . H
H24D .6059 .9366 .2736 .030 Uiso calc R 1 . . H
H25B .6854 .5676 .3567 .056 Uiso calc R 1 . . H
H25F .6136 .5645 .3067 .056 Uiso calc R 1 . . H
H25G .6155 .6326 .3946 .056 Uiso calc R 1 . . H
H25H .6780 .8560 .4173 .055 Uiso calc R 1 . . H
H25I .7126 .9383 .3435 .055 Uiso calc R 1 . . H
H25J .7485 .7989 .3767 .055 Uiso calc R 1 . . H
H26A .7221 .8306 .2138 .037 Uiso calc R 1 . . H
H26B .7424 .6767 .2420 .037 Uiso calc R 1 . . H
H235 .4903 .7593 .0403 .028 Uiso calc R 1 . . H
H237 .4560 .7638 -.0954 .039 Uiso calc R 1 . . H
H238 .4223 .7415 -.2291 .042 Uiso calc R 1 . . H
H239 .3037 .7267 -.2629 .039 Uiso calc R 1 . . H
H240 .2187 .7423 -.1626 .039 Uiso calc R 1 . . H
H241 .2515 .7684 -.0278 .033 Uiso calc R 1 . . H

loop_
_atom_site_aniso_label
_atom_site_aniso_U_11
_atom_site_aniso_U_22
_atom_site_aniso_U_33
_atom_site_aniso_U_12
_atom_site_aniso_U_13
_atom_site_aniso_U_23
O11 .0321(12) .0237(10) .0261(11) -.0025(9) .0069(9) .0007(9)
C11 .0300(17) .0257(15) .0140(14) -.0001(13) -.0024(12) -.0019(11)
C12 .0253(16) .0248(15) .0176(15) .0024(12) .0024(12) -.0020(11)
C13 .0254(16) .0251(15) .0148(13) .0026(13) -.0022(12) -.0003(11)
N131 .0323(15) .0258(13) .0143(11) -.0005(11) .0031(11) .0001(10)
C131 .0228(15) .0203(14) .0197(15) -.0008(11) -.0019(11) .0002(12)
N132 .0200(13) .0234(12) .0225(13) .0008(10) .0002(10) -.0027(11)
N133 .0251(14) .0222(13) .0205(13) .0012(10) .0011(11) -.0028(10)
C134 .0220(16) .0232(15) .0209(15) -.0020(12) .0025(12) -.0023(12)
C135 .0344(18) .0221(15) .0237(15) -.0006(13) .0023(12) .0012(12)
C136 .0281(18) .0256(15) .0215(15) .0030(13) .0017(12) -.0001(12)
C137 .051(2) .0284(17) .0279(18) -.0068(15) .0043(15) .0006(14)
C138 .051(2) .041(2) .0246(17) -.0066(17) .0050(15) .0056(15)
C139 .043(2) .042(2) .0212(16) .0069(15) -.0003(15) -.0023(13)
C140 .047(2) .0320(18) .0291(18) .0004(15) -.0023(15) -.0079(15)
C141 .039(2) .0263(16) .0262(17) .0002(14) .0028(13) -.0030(13)
C14 .0282(17) .0296(16) .0156(14) -.0001(13) .0017(12) -.0001(12)
C15 .0298(17) .0274(16) .0194(15) .0014(13) .0030(13) -.0025(12)
C151 .048(2) .036(2) .0252(17) -.0056(15) -.0048(15) -.0060(14)
C152 .048(2) .0367(18) .0324(18) .0099(16) .0150(16) .0005(15)
C16 .0313(17) .0238(15) .0244(16) .0035(13) .0055(13) .0023(12)
O21 .0198(11) .0402(13) .0199(10) .0047(9) -.0008(8) -.0060(9)
C21 .0204(15) .0270(15) .0184(14) .0004(12) .0009(12) .0003(12)
C22 .0211(15) .0277(15) .0198(14) -.0008(13) -.0008(12) -.0030(12)
C23 .0182(15) .0226(14) .0220(15) -.0012(12) .0007(11) .0028(12)
N231 .0219(13) .0290(13) .0187(12) .0021(10) .0002(10) -.0037(10)
N232 .0179(13) .0326(13) .0225(13) -.0004(11) -.0008(10) .0006(11)
N233 .0160(13) .0377(15) .0226(13) -.0023(11) .0013(10) -.0013(11)
C231 .0197(16) .0252(14) .0205(15) -.0003(12) -.0009(12) -.0010(12)
C24 .0244(16) .0288(16) .0208(15) -.0004(12) -.0009(12) -.0052(12)
C25 .0254(17) .0331(17) .0195(16) .0045(13) -.0018(12) -.0028(12)
C251 .049(2) .0369(19) .0267(17) .0098(16) -.0016(16) .0052(14)
C252 .0316(19) .051(2) .0262(17) .0056(15) -.0068(14) -.0105(15)
C26 .0231(17) .0470(19) .0215(17) .0029(14) -.0026(13) -.0016(13)
C235 .0175(15) .0289(16) .0245(16) .0014(12) .0012(12) -.0015(12)
C234 .0184(16) .0247(15) .0258(16) .0002(12) .0006(13) -.0018(13)
C236 .0215(16) .0271(15) .0232(16) -.0003(12) -.0021(12) .0014(12)
C237 .0202(17) .053(2) .0250(17) -.0031(14) .0007(14) .0004(14)
C238 .0292(19) .052(2) .0238(17) .0026(16) .0037(14) .0000(15)
C239 .037(2) .0409(19) .0204(16) -.0004(15) -.0036(14) .0014(14)
C240 .0218(17) .0445(19) .0307(18) -.0019(14) -.0052(14) .0034(15)
C241 .0222(16) .0350(17) .0260(16) .0006(13) -.0020(13) .0025(13)

loop_
_atom_type_symbol
_atom_type_description
_atom_type_scat_dispersion_real
_atom_type_scat_dispersion_imag
_atom_type_scat_source
C C .0033 .0016 'International Tables Vol C Tables 4.2.6.8 and 6.1.1.4'
H H .0000 .0000 'International Tables Vol C Tables 4.2.6.8 and 6.1.1.4'
N N .0061 .0033 'International Tables Vol C Tables 4.2.6.8 and 6.1.1.4'
O O .0106 .0060 'International Tables Vol C Tables 4.2.6.8 and 6.1.1.4'

loop_
_geom_angle_atom_site_label_1
_geom_angle_atom_site_label_2
_geom_angle_atom_site_label_3
_geom_angle
_geom_angle_publ_flag
O11 C11 C12 121.5(3) no
O11 C11 C16 120.0(3) no
C12 C11 C16 118.4(3) no
C13 C12 C11 122.0(3) no
C13 C12 H12 119.0 no
C11 C12 H12 119.0 no
N131 C13 C12 123.1(3) no
N131 C13 C14 114.8(3) no
C12 C13 C14 122.0(3) no
C13 N131 C131 125.8(2) yes
C13 N131 H131 117.1 no
C131 N131 H131 117.1 no
N132 C131 C135 112.5(3) no
N132 C131 N131 117.8(3) no
C135 C131 N131 129.4(3) no
C131 N132 N133 103.8(2) yes
C134 N133 N132 111.9(2) yes
C134 N133 H133 124.0 no
N132 N133 H133 124.0 no
N133 C134 C135 107.3(3) no
N133 C134 C136 123.2(3) no
C135 C134 C136 129.5(3) no
C134 C135 C131 104.5(3) no
C134 C135 H135 127.8 no
C131 C135 H135 127.8 no
C141 C136 C137 119.9(3) no
C141 C136 C134 121.3(3) no
C137 C136 C134 118.9(3) no
C138 C137 C136 120.0(3) no
C138 C137 H137 120.0 no
C136 C137 H137 120.0 no
C139 C138 C137 120.2(3) no
C139 C138 H138 119.9 no
C137 C138 H138 119.9 no
C138 C139 C140 120.6(3) no
C138 C139 H139 119.7 no
C140 C139 H139 119.7 no
C139 C140 C141 119.3(3) no
C139 C140 H140 120.3 no
C141 C140 H140 120.3 no
C136 C141 C140 120.0(3) no
C136 C141 H141 120.0 no
C140 C141 H141 120.0 no
C13 C14 C15 115.0(2) no
C13 C14 H14B 108.5 no
C15 C14 H14B 108.5 no
C13 C14 H14D 108.5 no
C15 C14 H14D 108.5 no
H14B C14 H14D 107.5 no
C152 C15 C16 108.8(3) no
C152 C15 C14 109.0(3) no
C16 C15 C14 110.2(2) no
C152 C15 C151 110.1(3) no
C16 C15 C151 108.9(3) no
C14 C15 C151 109.9(3) no
C15 C151 H15E 109.5 no
C15 C151 H15F 109.5 no
H15E C151 H15F 109.5 no
C15 C151 H15G 109.5 no
H15E C151 H15G 109.5 no
H15F C151 H15G 109.5 no
C15 C152 H15H 109.5 no
C15 C152 H15I 109.5 no
H15H C152 H15I 109.5 no
C15 C152 H15J 109.5 no
H15H C152 H15J 109.5 no
H15I C152 H15J 109.5 no
C11 C16 C15 113.9(2) no
C11 C16 H16A 108.8 no
C15 C16 H16A 108.8 no
C11 C16 H16B 108.8 no
C15 C16 H16B 108.8 no
H16A C16 H16B 107.7 no
O21 C21 C22 122.3(3) no
O21 C21 C26 118.6(3) no
C22 C21 C26 119.2(3) no
C23 C22 C21 121.4(3) no
C23 C22 H22 119.3 no
C21 C22 H22 119.3 no
N231 C23 C22 125.4(3) no
N231 C23 C24 113.6(3) no
C22 C23 C24 120.9(3) no
C23 N231 C231 128.3(3) yes
C23 N231 H231 115.8 no
C231 N231 H231 115.8 no
C231 N232 N233 103.8(2) yes
N232 N233 C234 112.7(2) yes
N232 N233 H233 123.6 no
C234 N233 H233 123.6 no
N232 C231 N231 115.7(3) no
N232 C231 C235 112.4(3) no
N231 C231 C235 131.7(3) no
C23 C24 C25 114.0(3) no
C23 C24 H24C 108.8 no
C25 C24 H24C 108.8 no
C23 C24 H24D 108.8 no
C25 C24 H24D 108.8 no
H24C C24 H24D 107.6 no
C24 C25 C252 109.5(3) no
C24 C25 C251 110.4(3) no
C252 C25 C251 110.1(3) no
C24 C25 C26 107.9(3) no
C252 C25 C26 108.8(3) no
C251 C25 C26 110.1(3) no
C25 C251 H25B 109.5 no
C25 C251 H25F 109.5 no
H25B C251 H25F 109.5 no
C25 C251 H25G 109.5 no
H25B C251 H25G 109.5 no
H25F C251 H25G 109.5 no
C25 C252 H25H 109.5 no
C25 C252 H25I 109.5 no
H25H C252 H25I 109.5 no
C25 C252 H25J 109.5 no
H25H C252 H25J 109.5 no
H25I C252 H25J 109.5 no
C21 C26 C25 114.5(3) no
C21 C26 H26A 108.6 no
C25 C26 H26A 108.6 no
C21 C26 H26B 108.6 no
C25 C26 H26B 108.6 no
H26A C26 H26B 107.6 no
C234 C235 C231 104.4(3) no
C234 C235 H235 127.8 no
C231 C235 H235 127.8 no
N233 C234 C235 106.6(3) no
N233 C234 C236 123.4(3) no
C235 C234 C236 129.9(3) no
C241 C236 C237 118.6(3) no
C241 C236 C234 122.4(3) no
C237 C236 C234 119.1(3) no
C238 C237 C236 120.9(3) no
C238 C237 H237 119.6 no
C236 C237 H237 119.6 no
C237 C238 C239 120.2(3) no
C237 C238 H238 119.9 no
C239 C238 H238 119.9 no
C240 C239 C238 119.7(3) no
C240 C239 H239 120.2 no
C238 C239 H239 120.2 no
C239 C240 C241 120.6(3) no
C239 C240 H240 119.7 no
C241 C240 H240 119.7 no
C236 C241 C240 120.1(3) no
C236 C241 H241 120.0 no
C240 C241 H241 120.0 no

loop_
_geom_bond_atom_site_label_1
_geom_bond_atom_site_label_2
_geom_bond_site_symmetry_2
_geom_bond_distance
_geom_bond_publ_flag
O11 C11 . 1.260(4) no
C11 C12 . 1.409(4) no
C11 C16 . 1.505(4) no
C12 C13 . 1.374(4) no
C12 H12 . .9500 no
C13 N131 . 1.353(4) yes
C13 C14 . 1.499(4) no
N131 C131 . 1.404(4) yes
N131 H131 . .8800 no
C131 N132 . 1.325(4) yes
C131 C135 . 1.398(4) no
N132 N133 . 1.367(4) yes
N133 C134 . 1.347(4) yes
N133 H133 . .8800 no
C134 C135 . 1.369(4) no
C134 C136 . 1.483(4) no
C135 H135 . .9500 no
C136 C141 . 1.375(5) no
C136 C137 . 1.389(5) no
C137 C138 . 1.380(5) no
C137 H137 . .9500 no
C138 C139 . 1.367(5) no
C138 H138 . .9500 no
C139 C140 . 1.383(5) no
C139 H139 . .9500 no
C140 C141 . 1.397(5) no
C140 H140 . .9500 no
C141 H141 . .9500 no
C14 C15 . 1.531(4) no
C14 H14B . .9900 no
C14 H14D . .9900 no
C15 C152 . 1.525(4) no
C15 C16 . 1.531(4) no
C15 C151 . 1.537(4) no
C151 H15E . .9800 no
C151 H15F . .9800 no
C151 H15G . .9800 no
C152 H15H . .9800 no
C152 H15I . .9800 no
C152 H15J . .9800 no
C16 H16A . .9900 no
C16 H16B . .9900 no
O21 C21 . 1.257(3) no
C21 C22 . 1.409(4) no
C21 C26 . 1.508(4) no
C22 C23 . 1.369(4) no
C22 H22 . .9500 no
C23 N231 . 1.344(4) no
C23 C24 . 1.507(4) no
N231 C231 . 1.402(4) yes
N231 H231 . .8800 no
N232 C231 . 1.334(4) yes
N232 N233 . 1.357(3) yes
N233 C234 . 1.356(4) yes
N233 H233 . .8800 no
C231 C235 . 1.405(4) no
C24 C25 . 1.521(4) no
C24 H24C . .9900 no
C24 H24D . .9900 no
C25 C252 . 1.526(4) no
C25 C251 . 1.532(5) no
C25 C26 . 1.527(5) no
C251 H25B . .9800 no
C251 H25F . .9800 no
C251 H25G . .9800 no
C252 H25H . .9800 no
C252 H25I . .9800 no
C252 H25J . .9800 no
C26 H26A . .9900 no
C26 H26B . .9900 no
C235 C234 . 1.380(4) no
C235 H235 . .9500 no
C234 C236 . 1.462(4) no
C236 C241 . 1.392(4) no
C236 C237 . 1.399(4) no
C237 C238 . 1.381(5) no
C237 H237 . .9500 no
C238 C239 . 1.381(5) no
C238 H238 . .9500 no
C239 C240 . 1.380(5) no
C239 H239 . .9500 no
C240 C241 . 1.393(5) no
C240 H240 . .9500 no
C241 H241 . .9500 no

loop_
_geom_hbond_atom_site_label_D
_geom_hbond_atom_site_label_H
_geom_hbond_atom_site_label_A
_geom_hbond_site_symmetry_A
_geom_hbond_distance_DH
_geom_hbond_distance_HA
_geom_hbond_distance_DA
_geom_hbond_angle_DHA
_geom_hbond_publ_flag
N131 H131 O21 2_665 .88 2.02 2.881(3) 167 y
N133 H133 O11 1_545 .88 1.93 2.788(3) 164 y
N233 H233 O21 4_465 .88 1.98 2.825(3) 162 y
N231 H231 O11 . .88 2.07 2.942(4) 173 y
C237 H237 N133 2_664 .95 2.59 3.430(4) 147 y
C240 H240 N133 3_554 .95 2.57 3.479(4) 160 y

loop_
_geom_torsion_atom_site_label_1
_geom_torsion_atom_site_label_2
_geom_torsion_atom_site_label_3
_geom_torsion_atom_site_label_4
_geom_torsion
_geom_torsion_publ_flag
O11 C11 C12 C13 179.6(3) no
C16 C11 C12 C13 -3.8(4) no
C11 C12 C13 N131 170.8(3) no
C11 C12 C13 C14 -6.4(5) no
C12 C13 N131 C131 -18.0(5) no
C14 C13 N131 C131 159.4(3) no
C13 N131 C131 N132 165.7(3) no
C13 N131 C131 C135 -21.6(5) no
C135 C131 N132 N133 .0(3) no
N131 C131 N132 N133 173.8(2) no
C131 N132 N133 C134 .1(3) no
N132 N133 C134 C135 -.1(3) no
N132 N133 C134 C136 -178.0(3) no
N133 C134 C135 C131 .1(3) no
C136 C134 C135 C131 177.8(3) no
N132 C131 C135 C134 .0(4) no
N131 C131 C135 C134 -173.0(3) no
N133 C134 C136 C141 30.0(5) no
C135 C134 C136 C141 -147.5(3) no
N133 C134 C136 C137 -151.5(3) no
C135 C134 C136 C137 31.1(5) no
C141 C136 C137 C138 -.2(5) no
C134 C136 C137 C138 -178.8(3) no
C136 C137 C138 C139 .0(6) no
C137 C138 C139 C140 .6(6) no
C138 C139 C140 C141 -.9(5) no
C137 C136 C141 C140 -.1(5) no
C134 C136 C141 C140 178.5(3) no
C139 C140 C141 C136 .6(5) no
N131 C13 C14 C15 169.4(3) no
C12 C13 C14 C15 -13.1(4) no
C13 C14 C15 C152 159.2(3) no
C13 C14 C15 C16 39.9(3) no
C13 C14 C15 C151 -80.1(3) no
O11 C11 C16 C15 -150.5(3) no
C12 C11 C16 C15 32.8(4) no
C152 C15 C16 C11 -168.9(3) no
C14 C15 C16 C11 -49.5(4) no
C151 C15 C16 C11 71.0(3) no
O21 C21 C22 C23 -175.2(3) no
C26 C21 C22 C23 3.9(4) no
C21 C22 C23 N231 173.5(3) no
C21 C22 C23 C24 -4.3(4) no
C22 C23 N231 C231 -11.7(5) no
C24 C23 N231 C231 166.2(3) no
C231 N232 N233 C234 .6(3) no
N233 N232 C231 N231 176.3(2) no
N233 N232 C231 C235 -.4(3) no
C23 N231 C231 N232 168.2(3) no
C23 N231 C231 C235 -15.9(5) no
N231 C23 C24 C25 157.6(3) no
C22 C23 C24 C25 -24.3(4) no
C23 C24 C25 C252 167.9(3) no
C23 C24 C25 C251 -70.7(3) no
C23 C24 C25 C26 49.6(3) no
O21 C21 C26 C25 -155.8(3) no
C22 C21 C26 C25 25.1(4) no
C24 C25 C26 C21 -50.2(4) no
C252 C25 C26 C21 -169.0(3) no
C251 C25 C26 C21 70.3(3) no
N232 C231 C235 C234 .2(3) no
N231 C231 C235 C234 -175.9(3) no
N232 N233 C234 C235 -.5(3) no
N232 N233 C234 C236 -179.0(3) no
C231 C235 C234 N233 .2(3) no
C231 C235 C234 C236 178.6(3) no
N233 C234 C236 C241 -9.0(5) no
C235 C234 C236 C241 172.9(3) no
N233 C234 C236 C237 171.5(3) no
C235 C234 C236 C237 -6.6(5) no
C241 C236 C237 C238 .0(5) no
C234 C236 C237 C238 179.5(3) no
C236 C237 C238 C239 -.8(6) no
C237 C238 C239 C240 1.1(6) no
C238 C239 C240 C241 -.6(5) no
C237 C236 C241 C240 .5(5) no
C234 C236 C241 C240 -179.0(3) no
C239 C240 C241 C236 -.3(5) no

loop_
_cod_related_entry_id
_cod_related_entry_database
_cod_related_entry_code
1 ChemSpider 769409
